data_1506410
loop_
_publ_author_name
'Colligan, Marek'
'Lee, Yongjae'
'Vogt, Thomas'
'Celestian, Aaron J.'
'Parise, John B.'
'Marshall, William G.'
'Hriljac, Joseph A.'

_publ_section_title
;
 High-pressure neutron diffraction study of superhydrated natrolite.
;
_journal_issue 39
_journal_name_full 'The journal of physical chemistry. B'
_journal_page_first 18223
_journal_page_last 18225
_journal_paper_doi 10.1021/jp054142x
_journal_volume 109
_journal_year 2005
_chemical_formula_sum 'Al2 D3.26 Na2 O12 Si3'
_chemical_formula_weight 382.75
_space_group_IT_number 43
_symmetry_cell_setting orthorhombic
_symmetry_space_group_name_Hall 'F 2 -2d'
_symmetry_space_group_name_H-M 'F d d 2'
_audit_creation_date 2005-08-17T09:34
_audit_creation_method 'from EXP file using GSAS2CIF'
_audit_update_record ' 2005-08-17T09:34  Initial CIF as created by GSAS2CIF'
_cell_angle_alpha 90.0
_cell_angle_beta 90.0
_cell_angle_gamma 90.0
_cell_formula_units_Z 8
_cell_length_a 18.2933(11)
_cell_length_b 18.6282(12)
_cell_length_c 6.5839(4)
_cell_volume 2243.6(2)
_computing_structure_refinement GSAS
_diffrn_radiation_probe neutron
_pd_block_id 2005-08-17T09:34|VANCAN|prl45648_49|Overall
_pd_phase_name Natrolite
_pd_proc_ls_prof_R_factor 0.0204
_pd_proc_ls_prof_wR_expected 0.0127
_pd_proc_ls_prof_wR_factor 0.0185
_refine_ls_goodness_of_fit_all 1.49
_refine_ls_matrix_type full
_refine_ls_number_parameters 55
_refine_ls_number_restraints 14
_refine_ls_R_Fsqd_factor 0.06644
_refine_ls_shift/su_max 0.10
_refine_ls_shift/su_mean 0.01
_cod_data_source_file jp054142xsi20050822_082317.cif
_cod_data_source_block VANCAN_publ
_cod_depositor_comments
;
The following automatic conversions were performed:

'_geom_bond_publ_flag' value 'N' changed to 'n' according to
/home/saulius/struct/CIF-dictionaries/cif_core.dic dictionary named
'cif_core.dic' version 2.4.1 from 2010-06-29 (66
times).

'_geom_angle_publ_flag' value 'N' changed to 'n' according
to /home/saulius/struct/CIF-dictionaries/cif_core.dic dictionary
named 'cif_core.dic' version 2.4.1 from 2010-06-29 (93 times).

Automatic conversion script
Id: cif_fix_values 1715 2011-07-08 13:25:40Z adriana 
;
_cod_original_cell_volume 2243.60(18)
_cod_database_code 1506410

loop_
_symmetry_equiv_pos_site_id
_symmetry_equiv_pos_as_xyz
1 +x,+y,+z
2 -x+1/4,+y+1/4,+z+1/4
3 +x+1/4,-y+1/4,+z+1/4
4 -x,-y+1/2,+z+1/2
101 +x,+y+1/2,+z+1/2
102 -x+1/4,+y+3/4,+z+3/4
103 +x+1/4,-y+3/4,+z+3/4
104 -x,-y,+z
201 +x+1/2,+y,+z+1/2
202 -x+3/4,+y+1/4,+z+3/4
203 +x+3/4,-y+1/4,+z+3/4
204 -x+1/2,-y+1/2,+z
301 +x+1/2,+y+1/2,+z
302 -x+3/4,+y+3/4,+z+1/4
303 +x+3/4,-y+3/4,+z+1/4
304 -x+1/2,-y,+z+1/2

loop_
_atom_site_type_symbol
_atom_site_label
_atom_site_fract_x
_atom_site_fract_y
_atom_site_fract_z
_atom_site_occupancy
_atom_site_thermal_displace_type
_atom_site_U_iso_or_equiv
_atom_site_symmetry_multiplicity
Si Si1 0.0 0.0 0.0 1.0 Uiso -0.0013(7) 8
Si Si2 0.1494(4) 0.2104(4) 0.6182(17) 1.0 Uiso -0.0013(7) 16
Al Al 0.0348(4) 0.0929(4) 0.6130(18) 1.0 Uiso -0.0013(7) 16
O O1 0.0212(4) 0.0700(4) 0.8660(18) 1.0 Uiso 0.0069(7) 16
O O2 0.06811(34) 0.1801(4) 0.6033(21) 1.0 Uiso 0.0069(7) 16
O O3 0.0974(4) 0.0353(4) 0.4998(19) 1.0 Uiso 0.0069(7) 16
O O4 0.20535(34) 0.1527(4) 0.7228(19) 1.0 Uiso 0.0069(7) 16
O O5 0.18011(35) 0.2257(4) 0.3881(17) 1.0 Uiso 0.0069(7) 16
Na Na 0.2220(7) 0.0325(7) 0.610(4) 1.0 Uiso 0.0288(35) 16
O Ow 0.0536(7) 0.1881(6) 0.1075(28) 1.0 Uiso 0.0403(24) 16
D D11 0.0525(7) 0.1430(7) 0.0333(23) 0.770(23) Uiso 0.0403(24) 16
D D12 0.1020(6) 0.1908(5) 0.1679(23) 0.859(26) Uiso 0.0403(24) 16

loop_
_atom_type_symbol
_atom_type_number_in_cell
Si 24.0
Al 16.0
O_ 96.0
Na 16.0
D_ 26.057

loop_
_geom_angle_atom_site_label_1
_geom_angle_atom_site_label_2
_geom_angle_atom_site_label_3
_geom_angle
_geom_angle_site_symmetry_1
_geom_angle_site_symmetry_3
_geom_angle_publ_flag
O1 Si1 O1 114.1(9) 1_554 104_543 n
O1 Si1 O5 109.8(4) 1_554 102_544 n
O1 Si1 O5 105.5(4) 1_554 203_454 n
O1 Si1 O5 105.5(4) 104_543 102_544 n
O1 Si1 O5 109.8(4) 104_543 203_454 n
O5 Si1 O5 112.3(8) 102_544 203_454 n
O2 Si2 O3 111.5(5) 1_555 2_555 n
O2 Si2 O4 112.1(5) 1_555 1_555 n
O2 Si2 O5 109.0(6) 1_555 1_555 n
O2 Si2 Na 60.5(4) 1_555 2_555 n
O3 Si2 O4 108.3(5) 2_555 1_555 n
O3 Si2 O5 109.1(5) 2_555 1_555 n
O3 Si2 Na 51.4(4) 2_555 2_555 n
O4 Si2 O5 106.8(5) 1_555 1_555 n
O4 Si2 Na 121.7(6) 1_555 2_555 n
O5 Si2 Na 131.0(6) 1_555 2_555 n
O1 Al O2 108.4(6) 1_555 1_555 n
O1 Al O3 110.8(5) 1_555 1_555 n
O1 Al O4 113.8(6) 1_555 203_454 n
O1 Al Na 130.5(7) 1_555 203_454 n
O2 Al O3 109.3(5) 1_555 1_555 n
O2 Al O4 103.4(5) 1_555 203_454 n
O2 Al Na 53.5(4) 1_555 203_454 n
O3 Al O4 110.8(5) 1_555 203_454 n
O3 Al Na 118.6(6) 1_555 203_454 n
O4 Al Na 50.2(4) 203_454 203_454 n
Si1 O1 Al 138.9(7) 1_556 1_555 n
Si2 O2 Al 131.0(6) 1_555 1_555 n
Si2 O2 Na 87.9(5) 1_555 2_555 n
Si2 O2 Na 127.0(6) 1_555 203_454 n
Al O2 Na 123.6(6) 1_555 2_555 n
Al O2 Na 92.2(5) 1_555 203_454 n
Na O2 Na 90.76(27) 2_555 203_454 n
Si2 O3 Al 140.7(5) 102_544 1_555 n
Si2 O3 Na 96.2(6) 102_544 1_555 n
Al O3 Na 120.7(6) 1_555 1_555 n
Si2 O4 Al 136.2(5) 1_555 3_555 n
Si2 O4 Na 124.5(6) 1_555 1_555 n
Al O4 Na 95.9(6) 3_555 1_555 n
Si1 O5 Si2 146.2(6) 2_555 1_555 n
Si2 Na Al 152.6(5) 102_544 3_555 n
Si2 Na O2 168.3(8) 102_544 3_555 n
Si2 Na O2 31.52(25) 102_544 102_544 n
Si2 Na O3 32.46(27) 102_544 1_555 n
Si2 Na O4 119.0(6) 102_544 1_555 n
Si2 Na Na 65.6(5) 102_544 304_544 n
Si2 Na Na 121.9(7) 102_544 304_545 n
Si2 Na Ow 101.5(8) 102_544 3_555 n
Si2 Na Ow 83.7(5) 102_544 102_545 n
Al Na O2 34.28(27) 3_555 3_555 n
Al Na O2 171.9(8) 3_555 102_544 n
Al Na O3 120.2(5) 3_555 1_555 n
Al Na O4 33.86(30) 3_555 1_555 n
Al Na Na 129.3(7) 3_555 304_544 n
Al Na Na 70.0(5) 3_555 304_545 n
Al Na Ow 88.3(5) 3_555 3_555 n
Al Na Ow 104.7(9) 3_555 102_545 n
O2 Na O2 144.1(5) 3_555 102_544 n
O2 Na O3 150.0(8) 3_555 1_555 n
O2 Na O4 68.0(5) 3_555 1_555 n
O2 Na Na 118.5(7) 3_555 304_544 n
O2 Na Na 46.6(5) 3_555 304_545 n
O2 Na Ow 86.6(6) 3_555 3_555 n
O2 Na Ow 84.7(8) 3_555 102_545 n
O2 Na O3 63.8(5) 102_544 1_555 n
O2 Na O4 147.2(8) 102_544 1_555 n
O2 Na Na 42.7(4) 102_544 304_544 n
O2 Na Na 114.4(7) 102_544 304_545 n
O2 Na Ow 83.7(7) 102_544 3_555 n
O2 Na Ow 81.6(5) 102_544 102_545 n
O3 Na O4 87.3(5) 1_555 1_555 n
O3 Na Na 90.0(6) 1_555 304_544 n
O3 Na Na 123.2(8) 1_555 304_545 n
O3 Na Ow 113.2(10) 1_555 3_555 n
O3 Na Ow 92.0(6) 1_555 102_545 n
O4 Na Na 129.0(8) 1_555 304_544 n
O4 Na Na 93.8(6) 1_555 304_545 n
O4 Na Ow 94.9(6) 1_555 3_555 n
O4 Na Ow 116.4(10) 1_555 102_545 n
Na Na Na 128.5(7) 304_544 304_545 n
Na Na Ow 41.0(4) 304_544 3_555 n
Na Na Ow 114.6(7) 304_544 102_545 n
Na Na Ow 123.2(8) 304_545 3_555 n
Na Na Ow 38.2(5) 304_545 102_545 n
Ow Na Ow 141.0(5) 3_555 102_545 n
Na Ow Na 100.7(4) 2_554 203_454 n
Na Ow D11 106.4(12) 2_554 1_555 n
Na Ow D12 114.3(12) 2_554 1_555 n
Na Ow D11 123.7(15) 203_454 1_555 n
Na Ow D12 106.5(12) 203_454 1_555 n
D11 Ow D12 105.6(13) 1_555 1_555 n
Ow D11 D12 37.2(7) 1_555 1_555 n
Ow D12 D11 37.2(7) 1_555 1_555 n

loop_
_geom_bond_atom_site_label_1
_geom_bond_atom_site_label_2
_geom_bond_distance
_geom_bond_site_symmetry_2
_geom_bond_publ_flag
Si1 O1 1.622(5) 1_554 n
Si1 O1 1.622(5) 104_554 n
Si1 O5 1.633(5) 102_544 n
Si1 O5 1.633(5) 203_454 n
Si2 Al 3.030(9) 1_555 n
Si2 Al 3.119(9) 3_555 n
Si2 O2 1.593(7) 1_555 n
Si2 O3 1.644(6) 2_555 n
Si2 O4 1.636(7) 1_555 n
Si2 O5 1.641(7) 1_555 n
Si2 Na 3.570(15) 1_555 n
Si2 Na 3.046(19) 2_555 n
Al Si2 3.030(9) 1_555 n
Al Si2 3.119(9) 203_454 n
Al O1 1.738(7) 1_555 n
Al O2 1.735(7) 1_555 n
Al O3 1.737(7) 1_555 n
Al O4 1.724(7) 203_454 n
Al Na 3.604(16) 1_555 n
Al Na 3.078(19) 203_454 n
O1 Si1 1.622(5) 1_556 n
O1 Al 1.738(7) 1_555 n
O1 D11 1.841(13) 1_556 n
O2 Si2 1.593(7) 1_555 n
O2 Al 1.735(7) 1_555 n
O2 Na 2.653(20) 2_555 n
O2 Na 2.478(20) 203_454 n
O3 Si2 1.644(6) 102_544 n
O3 Al 1.737(7) 1_555 n
O3 Na 2.393(17) 1_555 n
O4 Si2 1.636(7) 1_555 n
O4 Al 1.724(7) 3_555 n
O4 Na 2.378(16) 1_555 n
O5 Si1 1.633(5) 2_555 n
O5 Si2 1.641(7) 1_555 n
O5 D12 2.137(13) 1_555 n
Na Si2 3.570(15) 1_555 n
Na Si2 3.046(19) 102_544 n
Na Al 3.604(16) 1_555 n
Na Al 3.078(19) 3_555 n
Na O2 2.478(20) 3_555 n
Na O2 2.653(20) 102_544 n
Na O3 2.393(17) 1_555 n
Na O4 2.378(16) 1_555 n
Na Na 3.654(11) 304_554 n
Na Na 3.654(11) 304_555 n
Na Ow 2.300(26) 3_555 n
Na Ow 2.443(23) 102_545 n
Na D11 2.953(25) 3_555 n
Na D11 2.873(20) 102_545 n
Na D12 2.739(20) 3_555 n
Na D12 2.977(21) 102_545 n
Ow Na 2.443(23) 2_554 n
Ow Na 2.300(26) 203_454 n
Ow D11 0.973(7) 1_555 n
Ow D12 0.971(7) 1_555 n
D11 O1 1.841(13) 1_554 n
D11 Na 2.873(20) 2_554 n
D11 Na 2.953(25) 203_454 n
D11 Ow 0.973(7) 1_555 n
D11 D12 1.548(14) 1_555 n
D12 O5 2.137(13) 1_555 n
D12 Na 2.977(21) 2_554 n
D12 Na 2.739(20) 203_454 n
D12 Ow 0.971(7) 1_555 n
D12 D11 1.548(14) 1_555 n
